data_1553511
loop_
_publ_author_name
'Cordero, F. M.'
'Vurchio, C.'
'Faggi, C.'
'Brandi, A.'

_publ_section_title
;
 Configuration-guided reactions: the case of highly decorated
 spiro[cyclopropane-1,2&#x2032;(3&#x2032;H)-pyrrolo[1,2-b]isoxazole]
 derivatives en route to polyhydroxyindolizidines
;
_journal_issue 12
_journal_name_full 'Organic Chemistry Frontiers'
_journal_page_first 1651
_journal_paper_doi 10.1039/C6QO00410E
_journal_volume 3
_journal_year 2016
_chemical_absolute_configuration syn
_chemical_formula_moiety 'C26 H42 N2 O6'
_chemical_formula_sum 'C26 H42 N2 O6'
_chemical_formula_weight 478.61
_chemical_name_systematic
;
(3R,4S,4aR,8aS,11R,12S,12aR,16aS)-4,12-di-tert-butoxydodecahydro-3,5:11,13-
dimethanodipyrano[4,3-b:4',3'-h][1,7]diazacyclododecine-8,16(3H,11H)-dione
;
_space_group_crystal_system monoclinic
_space_group_IT_number 4
_space_group_name_Hall 'P 2yb'
_space_group_name_H-M_alt 'P 1 21 1'
_atom_sites_solution_hydrogens geom
_audit_conform_dict_location ftp://ftp.iucr.org/pub/cif_core.dic
_audit_conform_dict_name cif_core.dic
_audit_conform_dict_version 2.4.3
_audit_creation_date
;
'Tue May 10 12:33:38 2016'
;
_audit_creation_method 'WinGX routine CIF_UPDATE'
_audit_update_record
;
2016-07-28 deposited with the CCDC.
2016-09-13 downloaded from the CCDC.
;
_cell_angle_alpha 90
_cell_angle_beta 100.170(2)
_cell_angle_gamma 90
_cell_formula_units_Z 4
_cell_length_a 7.2520(10)
_cell_length_b 25.5700(10)
_cell_length_c 14.4650(10)
_cell_measurement_reflns_used 5427
_cell_measurement_temperature 100(2)
_cell_measurement_theta_max 71.5950
_cell_measurement_theta_min 4.6420
_cell_volume 2640.2(4)
_computing_cell_refinement
;
CrysAlisPro, Agilent Technologies,
Version 1.171.36.24 (release 03-12-2012 CrysAlis171 .NET)
(compiled Dec  3 2012,18:21:49)
;
_computing_data_collection
;
CrysAlisPro, Agilent Technologies,
Version 1.171.36.24 (release 03-12-2012 CrysAlis171 .NET)
(compiled Dec  3 2012,18:21:49)
;
_computing_data_reduction
;
CrysAlisPro, Agilent Technologies,
Version 1.171.36.24 (release 03-12-2012 CrysAlis171 .NET)
(compiled Dec  3 2012,18:21:49)
;
_computing_molecular_graphics 'Ortep for Windows (Farrugia, 2012)'
_computing_publication_material 'WinGX publication routines (Farrugia, 2012)'
_computing_structure_refinement 'SHELXL-2014/6 (Sheldrick, 2014)'
_computing_structure_solution 'SIR2004 J.Appl.Cryst.38,381-388'
_diffrn_ambient_temperature 100(2)
_diffrn_detector_area_resol_mean 8.1241
_diffrn_measured_fraction_theta_full 0.994
_diffrn_measured_fraction_theta_max 0.954
_diffrn_measurement_details
;
#__ type_ start__ end____ width___ exp.time_
  1 omega -125.00  -90.00   1.0000    1.0000
omega____ theta____ kappa____ phi______ frames
    -      -46.1574  -99.0000  -60.0000 35

#__ type_ start__ end____ width___ exp.time_
  2 omega  -22.00   65.00   1.0000    1.0000
omega____ theta____ kappa____ phi______ frames
    -       46.1574  -37.0000  120.0000 87

#__ type_ start__ end____ width___ exp.time_
  3 omega   67.00  113.00   1.0000    1.0000
omega____ theta____ kappa____ phi______ frames
    -       46.1574   37.0000 -120.0000 46

#__ type_ start__ end____ width___ exp.time_
  4 omega  -69.00  -35.00   1.0000    2.0000
omega____ theta____ kappa____ phi______ frames
    -      -90.0000   30.0000  -30.0000 34

#__ type_ start__ end____ width___ exp.time_
  5 omega  -53.00  -26.00   1.0000    2.0000
omega____ theta____ kappa____ phi______ frames
    -      -90.0000   77.0000 -150.0000 27

#__ type_ start__ end____ width___ exp.time_
  6 omega  -88.00  -59.00   1.0000    2.0000
omega____ theta____ kappa____ phi______ frames
    -      -90.0000   77.0000 -150.0000 29

#__ type_ start__ end____ width___ exp.time_
  7 omega  -64.00  -29.00   1.0000    2.0000
omega____ theta____ kappa____ phi______ frames
    -      -90.0000   45.0000   90.0000 35

#__ type_ start__ end____ width___ exp.time_
  8 omega   37.00   71.00   1.0000    2.0000
omega____ theta____ kappa____ phi______ frames
    -      100.0000  -45.0000   30.0000 34

#__ type_ start__ end____ width___ exp.time_
  9 omega   40.00  109.00   1.0000    2.0000
omega____ theta____ kappa____ phi______ frames
    -      100.0000  -94.0000   30.0000 69

#__ type_ start__ end____ width___ exp.time_
 10 omega   67.00  167.00   1.0000    2.0000
omega____ theta____ kappa____ phi______ frames
    -      100.0000   15.0000  -30.0000 100

#__ type_ start__ end____ width___ exp.time_
 11 omega   28.00   55.00   1.0000    2.0000
omega____ theta____ kappa____ phi______ frames
    -      100.0000  -30.0000  150.0000 27

#__ type_ start__ end____ width___ exp.time_
 12 omega   55.00  113.00   1.0000    2.0000
omega____ theta____ kappa____ phi______ frames
    -      100.0000 -125.0000  -60.0000 58

#__ type_ start__ end____ width___ exp.time_
 13 omega   38.00   67.00   1.0000    2.0000
omega____ theta____ kappa____ phi______ frames
    -      100.0000  -30.0000  120.0000 29

;
_diffrn_measurement_device 'four-circle diffractometer'
_diffrn_measurement_device_type 'Xcalibur, Onyx'
_diffrn_measurement_method '\w scans'
_diffrn_radiation_monochromator graphite
_diffrn_radiation_type CuK\a
_diffrn_radiation_wavelength 1.54178
_diffrn_reflns_av_R_equivalents 0.0421
_diffrn_reflns_av_unetI/netI 0.0572
_diffrn_reflns_Laue_measured_fraction_full 0.994
_diffrn_reflns_Laue_measured_fraction_max 0.954
_diffrn_reflns_limit_h_max 5
_diffrn_reflns_limit_h_min -8
_diffrn_reflns_limit_k_max 31
_diffrn_reflns_limit_k_min -28
_diffrn_reflns_limit_l_max 17
_diffrn_reflns_limit_l_min -16
_diffrn_reflns_number 11770
_diffrn_reflns_theta_full 67.679
_diffrn_reflns_theta_max 72.537
_diffrn_reflns_theta_min 4.648
_diffrn_source 'Enhance (Cu) X-ray Source'
_exptl_absorpt_coefficient_mu 0.687
_exptl_absorpt_correction_T_max 0.9796
_exptl_absorpt_correction_T_min 0.9530
_exptl_absorpt_correction_type multi-scan
_exptl_absorpt_process_details
;
CrysAlisPro, Agilent Technologies,
Version 1.171.36.24 (release 03-12-2012 CrysAlis171 .NET)
(compiled Dec  3 2012,18:21:49)
Empirical absorption correction using spherical harmonics,
 implemented in SCALE3 ABSPACK scaling algorithm.
;
_exptl_crystal_colour white
_exptl_crystal_density_diffrn 1.204
_exptl_crystal_density_method 'not measured'
_exptl_crystal_description prismatic
_exptl_crystal_F_000 1040
_exptl_crystal_size_max 0.08
_exptl_crystal_size_mid 0.06
_exptl_crystal_size_min 0.03
_refine_diff_density_max 0.224
_refine_diff_density_min -0.289
_refine_diff_density_rms 0.053
_refine_ls_abs_structure_details
;
 Flack x determined using 1810 quotients [(I+)-(I-)]/[(I+)+(I-)]
 (Parsons, Flack and Wagner, Acta Cryst. B69 (2013) 249-259).
;
_refine_ls_abs_structure_Flack 0.25(16)
_refine_ls_extinction_method none
_refine_ls_goodness_of_fit_ref 1.025
_refine_ls_hydrogen_treatment constr
_refine_ls_matrix_type full
_refine_ls_number_parameters 613
_refine_ls_number_reflns 7615
_refine_ls_number_restraints 1
_refine_ls_restrained_S_all 1.025
_refine_ls_R_factor_all 0.0632
_refine_ls_R_factor_gt 0.0492
_refine_ls_shift/su_max 0.000
_refine_ls_shift/su_mean 0.000
_refine_ls_structure_factor_coef Fsqd
_refine_ls_weighting_details 'w=1/[\s^2^(Fo^2^)+(0.0694P)^2^] where P=(Fo^2^+2Fc^2^)/3'
_refine_ls_weighting_scheme calc
_refine_ls_wR_factor_gt 0.1151
_refine_ls_wR_factor_ref 0.1250
_reflns_Friedel_coverage 0.492
_reflns_Friedel_fraction_full 0.532
_reflns_Friedel_fraction_max 0.492
_reflns_number_gt 6330
_reflns_number_total 7615
_reflns_threshold_expression 'I > 2\s(I)'
_cod_data_source_file c6qo00410e2.cif
_cod_data_source_block 94
_cod_depositor_comments
;

2022-05-28
Z value and formula fixed to values more according to usual
chemical conventions.                 miguel
;
_cod_original_formula_sum 'C52 H84 N4 O12'
_cod_original_formula_weight 957.23
_cod_original_formula_moiety '2(C26 H42 N2 O6)'
_cod_original_formula_units_Z 2
_cod_original_sg_symbol_H-M 'P 21'
_cod_database_code 1553511
_shelx_space_group_comment
;
The symmetry employed for this shelxl refinement is uniquely defined
by the following loop, which should always be used as a source of
symmetry information in preference to the above space-group names.
They are only intended as comments.
;
_shelxl_version_number 2014/6

loop_
_space_group_symop_operation_xyz
'x, y, z'
'-x, y+1/2, -z'

loop_
_atom_site_label
_atom_site_type_symbol
_atom_site_fract_x
_atom_site_fract_y
_atom_site_fract_z
_atom_site_U_iso_or_equiv
_atom_site_adp_type
_atom_site_occupancy
_atom_site_site_symmetry_order
_atom_site_calc_flag
_atom_site_refinement_flags_posn
_atom_site_refinement_flags_adp
N1A N 0.8991(4) 0.04439(14) 0.9299(2) 0.0252(7) Uani 1 1 d . .
N2A N 0.6195(4) -0.11771(14) 0.7872(2) 0.0247(7) Uani 1 1 d . .
O1A O 0.6009(4) 0.13089(11) 0.90142(19) 0.0284(6) Uani 1 1 d . .
O2A O 0.8950(4) -0.19953(12) 0.7422(2) 0.0318(7) Uani 1 1 d . .
O3A O 1.0210(4) -0.03972(12) 0.7839(2) 0.0321(7) Uani 1 1 d . .
O4A O 0.5480(4) -0.04855(12) 0.9941(2) 0.0328(7) Uani 1 1 d . .
O5A O 0.9855(4) 0.11279(12) 1.09635(19) 0.0309(7) Uani 1 1 d . .
O6A O 0.5702(4) -0.20553(12) 0.9070(2) 0.0339(7) Uani 1 1 d . .
C1A C 0.7835(5) 0.04729(17) 1.0040(3) 0.0261(9) Uani 1 1 d . .
H1A H 0.8209 0.0213 1.0535 0.031 Uiso 1 1 calc R U
C2A C 0.8063(5) 0.10372(17) 1.0415(3) 0.0271(9) Uani 1 1 d . .
H2A H 0.7049 0.1139 1.0745 0.033 Uiso 1 1 calc R U
C3A C 0.7939(5) 0.13171(18) 0.9477(3) 0.0271(9) Uani 1 1 d . .
H3A H 0.8398 0.1677 0.9569 0.032 Uiso 1 1 calc R U
C4A C 0.5343(6) 0.07930(17) 0.8746(3) 0.0288(9) Uani 1 1 d . .
H4A1 H 0.5934 0.0671 0.8234 0.035 Uiso 1 1 calc R U
H4A2 H 0.4002 0.0806 0.8521 0.035 Uiso 1 1 calc R U
C5A C 0.5756(5) 0.04099(17) 0.9560(3) 0.0244(8) Uani 1 1 d . .
H5A H 0.4971 0.0506 1.0019 0.029 Uiso 1 1 calc R U
C6A C 0.9238(6) 0.09910(17) 0.8993(3) 0.0290(9) Uani 1 1 d . .
H6A1 H 0.8898 0.1021 0.8316 0.035 Uiso 1 1 calc R U
H6A2 H 1.0527 0.1103 0.9183 0.035 Uiso 1 1 calc R U
C7A C 0.5392(5) -0.01659(17) 0.9309(3) 0.0259(9) Uani 1 1 d . .
C8A C 0.4947(5) -0.03201(17) 0.8293(3) 0.0264(9) Uani 1 1 d . .
H8A1 H 0.5987 -0.0214 0.7997 0.032 Uiso 1 1 calc R U
H8A2 H 0.3859 -0.0122 0.8000 0.032 Uiso 1 1 calc R U
C9A C 0.4560(5) -0.08962(17) 0.8074(3) 0.0259(9) Uani 1 1 d . .
H9A1 H 0.4142 -0.1060 0.8605 0.031 Uiso 1 1 calc R U
H9A2 H 0.3554 -0.0925 0.7537 0.031 Uiso 1 1 calc R U
C10A C 0.7612(5) -0.13356(17) 0.8695(3) 0.0259(9) Uani 1 1 d . .
H10A H 0.7424 -0.1160 0.9273 0.031 Uiso 1 1 calc R U
C11A C 0.7386(6) -0.19263(17) 0.8751(3) 0.0279(9) Uani 1 1 d . .
H11A H 0.8482 -0.2093 0.9129 0.034 Uiso 1 1 calc R U
C12A C 0.7198(6) -0.20580(18) 0.7715(3) 0.0301(9) Uani 1 1 d . .
H12A H 0.6719 -0.2414 0.7589 0.036 Uiso 1 1 calc R U
C13A C 0.5731(6) -0.16532(17) 0.7297(3) 0.0291(9) Uani 1 1 d . .
H13A H 0.5802 -0.1585 0.6644 0.035 Uiso 1 1 calc R U
H13B H 0.4479 -0.1774 0.7334 0.035 Uiso 1 1 calc R U
C14A C 0.9656(6) -0.14666(18) 0.7504(3) 0.0318(10) Uani 1 1 d . .
H14A H 0.8913 -0.1251 0.7026 0.038 Uiso 1 1 calc R U
H14B H 1.0937 -0.1464 0.7395 0.038 Uiso 1 1 calc R U
C15A C 0.9598(5) -0.12336(17) 0.8467(3) 0.0275(9) Uani 1 1 d . .
H15A H 1.0510 -0.1421 0.8931 0.033 Uiso 1 1 calc R U
C16A C 1.0095(5) -0.06567(17) 0.8530(3) 0.0272(9) Uani 1 1 d . .
C17A C 1.0523(5) -0.04279(17) 0.9514(3) 0.0286(9) Uani 1 1 d . .
H17A H 0.9511 -0.0519 0.9842 0.034 Uiso 1 1 calc R U
H17B H 1.1657 -0.0590 0.9848 0.034 Uiso 1 1 calc R U
C18A C 1.0776(5) 0.01586(17) 0.9552(3) 0.0296(9) Uani 1 1 d . .
H18A H 1.1368 0.0258 1.0181 0.035 Uiso 1 1 calc R U
H18B H 1.1606 0.0260 0.9125 0.035 Uiso 1 1 calc R U
C19A C 0.5891(7) -0.23254(18) 0.9966(3) 0.0352(10) Uani 1 1 d . .
C20A C 0.3881(7) -0.2341(2) 1.0142(4) 0.0451(12) Uani 1 1 d . .
H20A H 0.3849 -0.2515 1.0728 0.068 Uiso 1 1 calc R U
H20B H 0.3419 -0.1991 1.0169 0.068 Uiso 1 1 calc R U
H20C H 0.3111 -0.2528 0.9642 0.068 Uiso 1 1 calc R U
C21A C 0.7113(8) -0.2010(2) 1.0733(3) 0.0479(13) Uani 1 1 d . .
H21A H 0.7225 -0.2193 1.1320 0.072 Uiso 1 1 calc R U
H21B H 0.8334 -0.1964 1.0575 0.072 Uiso 1 1 calc R U
H21C H 0.6551 -0.1674 1.0789 0.072 Uiso 1 1 calc R U
C22A C 0.6638(8) -0.28729(19) 0.9870(4) 0.0467(13) Uani 1 1 d . .
H22A H 0.6761 -0.3050 1.0462 0.070 Uiso 1 1 calc R U
H22B H 0.5785 -0.3062 0.9405 0.070 Uiso 1 1 calc R U
H22C H 0.7840 -0.2853 0.9681 0.070 Uiso 1 1 calc R U
C23A C 0.9914(6) 0.11764(19) 1.1974(3) 0.0363(10) Uani 1 1 d . .
C24A C 0.8942(8) 0.1671(2) 1.2197(4) 0.0511(13) Uani 1 1 d . .
H24A H 0.8994 0.1696 1.2864 0.077 Uiso 1 1 calc R U
H24B H 0.9556 0.1968 1.1983 0.077 Uiso 1 1 calc R U
H24C H 0.7657 0.1663 1.1888 0.077 Uiso 1 1 calc R U
C25A C 1.2013(6) 0.1212(2) 1.2360(3) 0.0389(11) Uani 1 1 d . .
H25A H 1.2208 0.1245 1.3031 0.058 Uiso 1 1 calc R U
H25B H 1.2623 0.0901 1.2195 0.058 Uiso 1 1 calc R U
H25C H 1.2527 0.1511 1.2096 0.058 Uiso 1 1 calc R U
C26A C 0.9096(7) 0.0691(2) 1.2357(3) 0.0454(13) Uani 1 1 d . .
H26A H 0.9145 0.0729 1.3021 0.068 Uiso 1 1 calc R U
H26B H 0.7818 0.0648 1.2052 0.068 Uiso 1 1 calc R U
H26C H 0.9810 0.0390 1.2240 0.068 Uiso 1 1 calc R U
N1B N 0.3030(4) 0.15114(13) 0.6690(2) 0.0250(7) Uani 1 1 d . .
N2B N 0.5058(4) -0.00335(13) 0.5243(2) 0.0245(7) Uani 1 1 d . .
O1B O 0.5858(4) 0.24142(11) 0.7029(2) 0.0297(6) Uani 1 1 d . .
O2B O 0.2392(4) -0.09557(11) 0.5450(2) 0.0285(6) Uani 1 1 d . .
O3B O 0.7065(4) 0.08429(12) 0.66554(19) 0.0302(6) Uani 1 1 d . .
O4B O 0.0908(4) 0.08411(12) 0.46449(19) 0.0301(6) Uani 1 1 d . .
O5B O 0.1225(4) 0.23250(11) 0.54891(19) 0.0282(6) Uani 1 1 d . .
O6B O 0.5103(4) -0.06888(12) 0.36320(18) 0.0289(6) Uani 1 1 d . .
C1B C 0.3662(5) 0.17046(16) 0.5839(3) 0.0249(8) Uani 1 1 d . .
H1B H 0.3053 0.1520 0.5274 0.030 Uiso 1 1 calc R U
C2B C 0.3208(5) 0.22859(17) 0.5794(3) 0.0254(9) Uani 1 1 d . .
H2B H 0.3913 0.2478 0.5384 0.030 Uiso 1 1 calc R U
C3B C 0.3853(5) 0.24174(17) 0.6831(3) 0.0269(9) Uani 1 1 d . .
H3B H 0.3359 0.2757 0.6986 0.032 Uiso 1 1 calc R U
C4B C 0.6640(6) 0.19085(17) 0.6932(3) 0.0285(9) Uani 1 1 d . .
H4B1 H 0.6388 0.1685 0.7437 0.034 Uiso 1 1 calc R U
H4B2 H 0.7988 0.1940 0.6988 0.034 Uiso 1 1 calc R U
C5B C 0.5842(5) 0.16538(16) 0.5992(3) 0.0256(9) Uani 1 1 d . .
H5B H 0.6297 0.1847 0.5492 0.031 Uiso 1 1 calc R U
C6B C 0.2969(6) 0.19711(17) 0.7305(3) 0.0271(9) Uani 1 1 d . .
H6B1 H 0.3675 0.1905 0.7929 0.032 Uiso 1 1 calc R U
H6B2 H 0.1687 0.2055 0.7358 0.032 Uiso 1 1 calc R U
C7B C 0.6432(5) 0.10871(17) 0.5949(3) 0.0250(9) Uani 1 1 d . .
C8B C 0.6288(5) 0.08477(17) 0.4984(3) 0.0267(9) Uani 1 1 d . .
H8B1 H 0.7196 0.1015 0.4663 0.032 Uiso 1 1 calc R U
H8B2 H 0.5052 0.0920 0.4627 0.032 Uiso 1 1 calc R U
C9B C 0.6617(5) 0.02620(17) 0.4993(3) 0.0258(9) Uani 1 1 d . .
H9B1 H 0.6816 0.0152 0.4376 0.031 Uiso 1 1 calc R U
H9B2 H 0.7745 0.0182 0.5439 0.031 Uiso 1 1 calc R U
C10B C 0.3405(5) -0.00789(16) 0.4486(3) 0.0244(8) Uani 1 1 d . .
H10B H 0.3402 0.0190 0.4004 0.029 Uiso 1 1 calc R U
C11B C 0.3536(5) -0.06292(17) 0.4089(3) 0.0271(9) Uani 1 1 d . .
H11B H 0.2360 -0.0746 0.3703 0.033 Uiso 1 1 calc R U
C12B C 0.4016(5) -0.09258(17) 0.5019(3) 0.0260(9) Uani 1 1 d . .
H12B H 0.4495 -0.1276 0.4919 0.031 Uiso 1 1 calc R U
C13B C 0.5579(5) -0.05755(16) 0.5545(3) 0.0255(9) Uani 1 1 d . .
H13C H 0.5660 -0.0611 0.6219 0.031 Uiso 1 1 calc R U
H13D H 0.6779 -0.0669 0.5384 0.031 Uiso 1 1 calc R U
C14B C 0.1791(5) -0.04530(17) 0.5731(3) 0.0275(9) Uani 1 1 d . .
H14C H 0.2683 -0.0327 0.6264 0.033 Uiso 1 1 calc R U
H14D H 0.0587 -0.0490 0.5928 0.033 Uiso 1 1 calc R U
C15B C 0.1621(5) -0.00524(16) 0.4936(3) 0.0245(8) Uani 1 1 d . .
H15B H 0.0544 -0.0149 0.4456 0.029 Uiso 1 1 calc R U
C16B C 0.1337(5) 0.05073(16) 0.5242(3) 0.0240(8) Uani 1 1 d . .
C17B C 0.1635(5) 0.06364(16) 0.6277(3) 0.0261(9) Uani 1 1 d . .
H17C H 0.2911 0.0544 0.6551 0.031 Uiso 1 1 calc R U
H17D H 0.0810 0.0416 0.6568 0.031 Uiso 1 1 calc R U
C18B C 0.1305(5) 0.12036(16) 0.6533(3) 0.0259(9) Uani 1 1 d . .
H18C H 0.0418 0.1362 0.6031 0.031 Uiso 1 1 calc R U
H18D H 0.0756 0.1211 0.7098 0.031 Uiso 1 1 calc R U
C19B C 0.4812(6) -0.07079(18) 0.2613(3) 0.0327(10) Uani 1 1 d . .
C20B C 0.3613(7) -0.1176(2) 0.2240(3) 0.0440(12) Uani 1 1 d . .
H20D H 0.3440 -0.1180 0.1566 0.066 Uiso 1 1 calc R U
H20E H 0.4227 -0.1492 0.2485 0.066 Uiso 1 1 calc R U
H20F H 0.2416 -0.1151 0.2433 0.066 Uiso 1 1 calc R U
C21B C 0.3949(7) -0.0201(2) 0.2197(3) 0.0422(12) Uani 1 1 d . .
H21D H 0.3766 -0.0220 0.1524 0.063 Uiso 1 1 calc R U
H21E H 0.2764 -0.0147 0.2391 0.063 Uiso 1 1 calc R U
H21F H 0.4772 0.0085 0.2411 0.063 Uiso 1 1 calc R U
C22B C 0.6784(7) -0.0762(2) 0.2417(3) 0.0410(12) Uani 1 1 d . .
H22D H 0.6748 -0.0778 0.1751 0.062 Uiso 1 1 calc R U
H22E H 0.7515 -0.0465 0.2671 0.062 Uiso 1 1 calc R U
H22F H 0.7340 -0.1076 0.2704 0.062 Uiso 1 1 calc R U
C23B C -0.1259(6) 0.27315(19) 0.4484(3) 0.0337(10) Uani 1 1 d . .
H23A H -0.1931 0.3050 0.4308 0.051 Uiso 1 1 calc R U
H23B H -0.0758 0.2600 0.3958 0.051 Uiso 1 1 calc R U
H23C H -0.2095 0.2477 0.4672 0.051 Uiso 1 1 calc R U
C24B C 0.1659(6) 0.32488(18) 0.5024(3) 0.0314(9) Uani 1 1 d . .
H24D H 0.1008 0.3576 0.4909 0.047 Uiso 1 1 calc R U
H24E H 0.2712 0.3291 0.5523 0.047 Uiso 1 1 calc R U
H24F H 0.2090 0.3139 0.4464 0.047 Uiso 1 1 calc R U
C25B C 0.0340(5) 0.28386(17) 0.5301(3) 0.0279(9) Uani 1 1 d . .
C26B C -0.0445(6) 0.30183(19) 0.6159(3) 0.0330(10) Uani 1 1 d . .
H26D H -0.1025 0.3355 0.6036 0.050 Uiso 1 1 calc R U
H26E H -0.1359 0.2771 0.6291 0.050 Uiso 1 1 calc R U
H26F H 0.0553 0.3043 0.6690 0.050 Uiso 1 1 calc R U

loop_
_atom_site_aniso_label
_atom_site_aniso_U_11
_atom_site_aniso_U_22
_atom_site_aniso_U_33
_atom_site_aniso_U_23
_atom_site_aniso_U_13
_atom_site_aniso_U_12
N1A 0.0249(16) 0.026(2) 0.0252(17) 0.0020(15) 0.0060(13) 0.0017(14)
N2A 0.0276(16) 0.0242(19) 0.0217(16) -0.0019(14) 0.0028(12) -0.0018(14)
O1A 0.0319(15) 0.0230(16) 0.0292(14) -0.0011(12) 0.0020(11) 0.0016(12)
O2A 0.0361(15) 0.0234(17) 0.0379(17) -0.0031(13) 0.0118(12) -0.0011(12)
O3A 0.0364(15) 0.0309(18) 0.0303(16) 0.0025(14) 0.0094(12) -0.0017(13)
O4A 0.0426(16) 0.0296(18) 0.0264(15) 0.0037(13) 0.0069(12) -0.0001(13)
O5A 0.0338(15) 0.0334(18) 0.0235(14) -0.0039(12) 0.0000(11) -0.0009(13)
O6A 0.0391(15) 0.0367(19) 0.0273(15) 0.0060(13) 0.0094(12) -0.0055(14)
C1A 0.0253(19) 0.030(2) 0.0229(19) 0.0004(18) 0.0041(15) 0.0016(17)
C2A 0.0252(19) 0.034(3) 0.0215(19) -0.0034(18) 0.0022(15) 0.0035(18)
C3A 0.029(2) 0.026(2) 0.0244(19) -0.0015(17) 0.0006(15) -0.0011(17)
C4A 0.031(2) 0.029(2) 0.026(2) -0.0014(18) 0.0058(16) -0.0022(18)
C5A 0.0225(18) 0.029(2) 0.0215(19) -0.0018(17) 0.0045(14) -0.0001(16)
C6A 0.035(2) 0.026(2) 0.028(2) 0.0023(18) 0.0096(16) -0.0009(18)
C7A 0.0199(18) 0.030(2) 0.028(2) 0.0012(18) 0.0069(15) 0.0043(16)
C8A 0.0285(19) 0.028(2) 0.023(2) 0.0006(17) 0.0059(15) 0.0013(17)
C9A 0.0275(19) 0.027(2) 0.024(2) 0.0012(17) 0.0061(15) -0.0009(17)
C10A 0.032(2) 0.026(2) 0.0208(18) -0.0009(17) 0.0061(15) -0.0022(17)
C11A 0.029(2) 0.024(2) 0.031(2) 0.0016(17) 0.0047(16) -0.0030(17)
C12A 0.037(2) 0.026(2) 0.028(2) -0.0034(18) 0.0077(17) -0.0014(18)
C13A 0.033(2) 0.026(2) 0.029(2) 0.0002(18) 0.0078(16) -0.0011(18)
C14A 0.032(2) 0.031(3) 0.033(2) -0.0023(19) 0.0096(18) -0.0014(18)
C15A 0.0287(19) 0.026(2) 0.028(2) 0.0015(18) 0.0054(15) 0.0047(17)
C16A 0.0245(18) 0.026(2) 0.032(2) 0.0008(19) 0.0081(16) 0.0023(17)
C17A 0.0271(19) 0.028(2) 0.031(2) 0.0028(18) 0.0052(16) 0.0005(17)
C18A 0.0243(19) 0.030(3) 0.034(2) -0.0010(19) 0.0056(16) 0.0002(17)
C19A 0.055(3) 0.026(3) 0.027(2) 0.0041(19) 0.0139(19) -0.004(2)
C20A 0.058(3) 0.039(3) 0.043(3) 0.004(2) 0.022(2) -0.009(2)
C21A 0.066(3) 0.047(3) 0.031(2) 0.000(2) 0.009(2) -0.003(3)
C22A 0.074(4) 0.029(3) 0.043(3) 0.007(2) 0.025(3) 0.006(2)
C23A 0.046(3) 0.037(3) 0.024(2) -0.0019(19) -0.0015(18) -0.002(2)
C24A 0.060(3) 0.049(4) 0.041(3) -0.019(2) 0.000(2) 0.007(3)
C25A 0.040(2) 0.039(3) 0.034(2) 0.000(2) -0.0058(19) -0.005(2)
C26A 0.051(3) 0.054(4) 0.029(2) 0.006(2) 0.001(2) -0.016(2)
N1B 0.0313(17) 0.0211(19) 0.0244(17) -0.0004(14) 0.0096(13) -0.0013(14)
N2B 0.0255(15) 0.0219(19) 0.0257(17) 0.0016(14) 0.0037(13) -0.0009(13)
O1B 0.0291(14) 0.0230(16) 0.0371(16) -0.0053(13) 0.0065(12) -0.0008(12)
O2B 0.0340(15) 0.0201(16) 0.0324(15) -0.0017(12) 0.0090(12) 0.0000(12)
O3B 0.0349(15) 0.0282(17) 0.0273(15) 0.0023(13) 0.0052(11) 0.0023(13)
O4B 0.0345(15) 0.0279(17) 0.0265(15) 0.0025(13) 0.0017(11) 0.0012(13)
O5B 0.0291(14) 0.0212(16) 0.0341(16) 0.0052(12) 0.0047(11) 0.0017(12)
O6B 0.0319(14) 0.0334(18) 0.0222(14) -0.0022(12) 0.0073(11) 0.0038(12)
C1B 0.031(2) 0.023(2) 0.0210(19) 0.0004(16) 0.0064(15) 0.0036(16)
C2B 0.0240(19) 0.025(2) 0.027(2) 0.0004(17) 0.0053(15) 0.0004(16)
C3B 0.0221(18) 0.025(2) 0.033(2) -0.0043(18) 0.0043(16) -0.0010(17)
C4B 0.028(2) 0.023(2) 0.035(2) -0.0021(18) 0.0049(16) 0.0013(17)
C5B 0.0291(19) 0.023(2) 0.026(2) 0.0020(17) 0.0080(15) -0.0006(17)
C6B 0.031(2) 0.026(2) 0.025(2) -0.0050(17) 0.0078(16) 0.0014(17)
C7B 0.0225(18) 0.023(2) 0.032(2) -0.0001(18) 0.0109(16) -0.0051(16)
C8B 0.0280(19) 0.027(2) 0.027(2) 0.0020(18) 0.0082(16) -0.0017(17)
C9B 0.0260(19) 0.028(2) 0.025(2) 0.0007(17) 0.0093(15) 0.0009(16)
C10B 0.0274(19) 0.023(2) 0.0218(19) 0.0006(16) 0.0006(15) 0.0009(16)
C11B 0.0272(19) 0.029(2) 0.025(2) -0.0025(17) 0.0024(15) -0.0001(17)
C12B 0.029(2) 0.023(2) 0.026(2) 0.0004(17) 0.0062(15) 0.0012(17)
C13B 0.0293(19) 0.024(2) 0.023(2) -0.0002(16) 0.0035(15) -0.0011(17)
C14B 0.030(2) 0.025(2) 0.029(2) -0.0006(18) 0.0088(16) 0.0032(17)
C15B 0.0274(19) 0.025(2) 0.0214(18) 0.0004(17) 0.0047(15) -0.0004(16)
C16B 0.0220(18) 0.024(2) 0.026(2) -0.0020(18) 0.0059(15) -0.0048(16)
C17B 0.029(2) 0.023(2) 0.027(2) 0.0006(17) 0.0073(16) -0.0010(16)
C18B 0.0275(19) 0.027(2) 0.0245(19) -0.0007(17) 0.0077(16) -0.0016(16)
C19B 0.050(2) 0.032(3) 0.0179(19) -0.0012(18) 0.0091(17) 0.006(2)
C20B 0.057(3) 0.039(3) 0.036(3) -0.012(2) 0.008(2) -0.002(2)
C21B 0.050(3) 0.042(3) 0.034(3) 0.008(2) 0.008(2) 0.011(2)
C22B 0.053(3) 0.047(3) 0.026(2) 0.000(2) 0.016(2) 0.006(2)
C23B 0.033(2) 0.032(3) 0.035(2) 0.003(2) 0.0016(18) 0.0036(19)
C24B 0.036(2) 0.026(2) 0.033(2) 0.0031(19) 0.0091(17) -0.0040(18)
C25B 0.029(2) 0.021(2) 0.035(2) 0.0054(17) 0.0077(17) 0.0022(17)
C26B 0.036(2) 0.031(3) 0.033(2) 0.0020(19) 0.0097(18) 0.0037(19)

loop_
_atom_type_symbol
_atom_type_description
_atom_type_scat_dispersion_real
_atom_type_scat_dispersion_imag
_atom_type_scat_source
C C 0.0181 0.0091 'International Tables Vol C Tables 4.2.6.8 and 6.1.1.4'
H H 0.0000 0.0000 'International Tables Vol C Tables 4.2.6.8 and 6.1.1.4'
N N 0.0311 0.0180 'International Tables Vol C Tables 4.2.6.8 and 6.1.1.4'
O O 0.0492 0.0322 'International Tables Vol C Tables 4.2.6.8 and 6.1.1.4'

loop_
_geom_angle_atom_site_label_1
_geom_angle_atom_site_label_2
_geom_angle_atom_site_label_3
_geom_angle
C1A N1A C18A 115.6(3)
C1A N1A C6A 106.4(3)
C18A N1A C6A 113.1(3)
C9A N2A C13A 113.9(3)
C9A N2A C10A 116.4(3)
C13A N2A C10A 106.4(3)
C4A O1A C3A 113.1(3)
C12A O2A C14A 113.9(3)
C2A O5A C23A 115.8(3)
C11A O6A C19A 116.7(3)
N1A C1A C2A 105.3(3)
N1A C1A C5A 107.5(3)
C2A C1A C5A 106.9(3)
N1A C1A H1A 112.2
C2A C1A H1A 112.2
C5A C1A H1A 112.2
O5A C2A C3A 109.0(3)
O5A C2A C1A 112.4(3)
C3A C2A C1A 98.0(3)
O5A C2A H2A 112.2
C3A C2A H2A 112.2
C1A C2A H2A 112.2
O1A C3A C6A 114.1(3)
O1A C3A C2A 107.9(3)
C6A C3A C2A 102.1(3)
O1A C3A H3A 110.8
C6A C3A H3A 110.8
C2A C3A H3A 110.8
O1A C4A C5A 111.8(3)
O1A C4A H4A1 109.2
C5A C4A H4A1 109.2
O1A C4A H4A2 109.2
C5A C4A H4A2 109.2
H4A1 C4A H4A2 107.9
C4A C5A C7A 115.8(3)
C4A C5A C1A 108.8(3)
C7A C5A C1A 108.6(3)
C4A C5A H5A 107.8
C7A C5A H5A 107.8
C1A C5A H5A 107.8
N1A C6A C3A 105.2(3)
N1A C6A H6A1 110.7
C3A C6A H6A1 110.7
N1A C6A H6A2 110.7
C3A C6A H6A2 110.7
H6A1 C6A H6A2 108.8
O4A C7A C8A 122.2(4)
O4A C7A C5A 118.9(4)
C8A C7A C5A 118.9(3)
C7A C8A C9A 117.3(3)
C7A C8A H8A1 108.0
C9A C8A H8A1 108.0
C7A C8A H8A2 108.0
C9A C8A H8A2 108.0
H8A1 C8A H8A2 107.2
N2A C9A C8A 113.1(3)
N2A C9A H9A1 109.0
C8A C9A H9A1 109.0
N2A C9A H9A2 109.0
C8A C9A H9A2 109.0
H9A1 C9A H9A2 107.8
N2A C10A C11A 104.3(3)
N2A C10A C15A 108.6(3)
C11A C10A C15A 106.9(3)
N2A C10A H10A 112.2
C11A C10A H10A 112.2
C15A C10A H10A 112.2
O6A C11A C12A 109.7(3)
O6A C11A C10A 110.8(3)
C12A C11A C10A 99.2(3)
O6A C11A H11A 112.2
C12A C11A H11A 112.2
C10A C11A H11A 112.2
O2A C12A C11A 109.9(3)
O2A C12A C13A 113.7(3)
C11A C12A C13A 100.1(3)
O2A C12A H12A 110.9
C11A C12A H12A 110.9
C13A C12A H12A 110.9
N2A C13A C12A 105.1(3)
N2A C13A H13A 110.7
C12A C13A H13A 110.7
N2A C13A H13B 110.7
C12A C13A H13B 110.7
H13A C13A H13B 108.8
O2A C14A C15A 112.0(3)
O2A C14A H14A 109.2
C15A C14A H14A 109.2
O2A C14A H14B 109.2
C15A C14A H14B 109.2
H14A C14A H14B 107.9
C16A C15A C14A 113.0(3)
C16A C15A C10A 111.7(3)
C14A C15A C10A 107.7(3)
C16A C15A H15A 108.1
C14A C15A H15A 108.1
C10A C15A H15A 108.1
O3A C16A C15A 122.1(4)
O3A C16A C17A 121.9(4)
C15A C16A C17A 115.9(3)
C18A C17A C16A 114.8(4)
C18A C17A H17A 108.6
C16A C17A H17A 108.6
C18A C17A H17B 108.6
C16A C17A H17B 108.6
H17A C17A H17B 107.5
N1A C18A C17A 112.7(3)
N1A C18A H18A 109.0
C17A C18A H18A 109.0
N1A C18A H18B 109.0
C17A C18A H18B 109.0
H18A C18A H18B 107.8
O6A C19A C22A 109.6(3)
O6A C19A C21A 110.5(4)
C22A C19A C21A 112.6(4)
O6A C19A C20A 102.7(4)
C22A C19A C20A 111.0(4)
C21A C19A C20A 110.0(4)
C19A C20A H20A 109.5
C19A C20A H20B 109.5
H20A C20A H20B 109.5
C19A C20A H20C 109.5
H20A C20A H20C 109.5
H20B C20A H20C 109.5
C19A C21A H21A 109.5
C19A C21A H21B 109.5
H21A C21A H21B 109.5
C19A C21A H21C 109.5
H21A C21A H21C 109.5
H21B C21A H21C 109.5
C19A C22A H22A 109.5
C19A C22A H22B 109.5
H22A C22A H22B 109.5
C19A C22A H22C 109.5
H22A C22A H22C 109.5
H22B C22A H22C 109.5
O5A C23A C24A 110.7(4)
O5A C23A C26A 110.6(4)
C24A C23A C26A 112.2(4)
O5A C23A C25A 102.8(3)
C24A C23A C25A 110.2(4)
C26A C23A C25A 110.0(4)
C23A C24A H24A 109.5
C23A C24A H24B 109.5
H24A C24A H24B 109.5
C23A C24A H24C 109.5
H24A C24A H24C 109.5
H24B C24A H24C 109.5
C23A C25A H25A 109.5
C23A C25A H25B 109.5
H25A C25A H25B 109.5
C23A C25A H25C 109.5
H25A C25A H25C 109.5
H25B C25A H25C 109.5
C23A C26A H26A 109.5
C23A C26A H26B 109.5
H26A C26A H26B 109.5
C23A C26A H26C 109.5
H26A C26A H26C 109.5
H26B C26A H26C 109.5
C18B N1B C1B 115.8(3)
C18B N1B C6B 113.9(3)
C1B N1B C6B 106.5(3)
C9B N2B C10B 114.8(3)
C9B N2B C13B 112.9(3)
C10B N2B C13B 106.0(3)
C4B O1B C3B 113.1(3)
C12B O2B C14B 112.9(3)
C2B O5B C25B 120.2(3)
C11B O6B C19B 119.4(3)
N1B C1B C2B 105.5(3)
N1B C1B C5B 108.1(3)
C2B C1B C5B 107.1(3)
N1B C1B H1B 112.0
C2B C1B H1B 112.0
C5B C1B H1B 112.0
O5B C2B C1B 106.2(3)
O5B C2B C3B 113.8(3)
C1B C2B C3B 98.4(3)
O5B C2B H2B 112.5
C1B C2B H2B 112.5
C3B C2B H2B 112.5
O1B C3B C6B 113.4(3)
O1B C3B C2B 108.6(3)
C6B C3B C2B 101.3(3)
O1B C3B H3B 111.0
C6B C3B H3B 111.0
C2B C3B H3B 111.0
O1B C4B C5B 112.3(3)
O1B C4B H4B1 109.1
C5B C4B H4B1 109.1
O1B C4B H4B2 109.1
C5B C4B H4B2 109.1
H4B1 C4B H4B2 107.9
C7B C5B C4B 112.3(3)
C7B C5B C1B 111.1(3)
C4B C5B C1B 107.8(3)
C7B C5B H5B 108.5
C4B C5B H5B 108.5
C1B C5B H5B 108.5
N1B C6B C3B 105.3(3)
N1B C6B H6B1 110.7
C3B C6B H6B1 110.7
N1B C6B H6B2 110.7
C3B C6B H6B2 110.7
H6B1 C6B H6B2 108.8
O3B C7B C8B 121.5(4)
O3B C7B C5B 121.6(4)
C8B C7B C5B 116.8(3)
C7B C8B C9B 114.0(3)
C7B C8B H8B1 108.7
C9B C8B H8B1 108.7
C7B C8B H8B2 108.7
C9B C8B H8B2 108.7
H8B1 C8B H8B2 107.6
N2B C9B C8B 112.8(3)
N2B C9B H9B1 109.0
C8B C9B H9B1 109.0
N2B C9B H9B2 109.0
C8B C9B H9B2 109.0
H9B1 C9B H9B2 107.8
N2B C10B C11B 104.7(3)
N2B C10B C15B 108.3(3)
C11B C10B C15B 108.1(3)
N2B C10B H10B 111.8
C11B C10B H10B 111.8
C15B C10B H10B 111.8
O6B C11B C10B 112.4(3)
O6B C11B C12B 106.2(3)
C10B C11B C12B 98.4(3)
O6B C11B H11B 112.9
C10B C11B H11B 112.9
C12B C11B H11B 112.9
O2B C12B C11B 109.5(3)
O2B C12B C13B 114.0(3)
C11B C12B C13B 100.4(3)
O2B C12B H12B 110.8
C11B C12B H12B 110.8
C13B C12B H12B 110.8
N2B C13B C12B 105.8(3)
N2B C13B H13C 110.6
C12B C13B H13C 110.6
N2B C13B H13D 110.6
C12B C13B H13D 110.6
H13C C13B H13D 108.7
O2B C14B C15B 112.0(3)
O2B C14B H14C 109.2
C15B C14B H14C 109.2
O2B C14B H14D 109.2
C15B C14B H14D 109.2
H14C C14B H14D 107.9
C16B C15B C14B 114.1(3)
C16B C15B C10B 109.2(3)
C14B C15B C10B 108.9(3)
C16B C15B H15B 108.2
C14B C15B H15B 108.2
C10B C15B H15B 108.2
O4B C16B C17B 121.7(4)
O4B C16B C15B 118.9(3)
C17B C16B C15B 119.4(3)
C16B C17B C18B 116.6(3)
C16B C17B H17C 108.2
C18B C17B H17C 108.2
C16B C17B H17D 108.2
C18B C17B H17D 108.2
H17C C17B H17D 107.3
N1B C18B C17B 112.5(3)
N1B C18B H18C 109.1
C17B C18B H18C 109.1
N1B C18B H18D 109.1
C17B C18B H18D 109.1
H18C C18B H18D 107.8
O6B C19B C22B 102.7(3)
O6B C19B C21B 110.5(3)
C22B C19B C21B 109.9(4)
O6B C19B C20B 111.0(4)
C22B C19B C20B 111.2(4)
C21B C19B C20B 111.2(4)
C19B C20B H20D 109.5
C19B C20B H20E 109.5
H20D C20B H20E 109.5
C19B C20B H20F 109.5
H20D C20B H20F 109.5
H20E C20B H20F 109.5
C19B C21B H21D 109.5
C19B C21B H21E 109.5
H21D C21B H21E 109.5
C19B C21B H21F 109.5
H21D C21B H21F 109.5
H21E C21B H21F 109.5
C19B C22B H22D 109.5
C19B C22B H22E 109.5
H22D C22B H22E 109.5
C19B C22B H22F 109.5
H22D C22B H22F 109.5
H22E C22B H22F 109.5
C25B C23B H23A 109.5
C25B C23B H23B 109.5
H23A C23B H23B 109.5
C25B C23B H23C 109.5
H23A C23B H23C 109.5
H23B C23B H23C 109.5
C25B C24B H24D 109.5
C25B C24B H24E 109.5
H24D C24B H24E 109.5
C25B C24B H24F 109.5
H24D C24B H24F 109.5
H24E C24B H24F 109.5
O5B C25B C26B 109.4(3)
O5B C25B C24B 113.1(3)
C26B C25B C24B 110.4(4)
O5B C25B C23B 103.4(3)
C26B C25B C23B 110.0(3)
C24B C25B C23B 110.3(4)
C25B C26B H26D 109.5
C25B C26B H26E 109.5
H26D C26B H26E 109.5
C25B C26B H26F 109.5
H26D C26B H26F 109.5
H26E C26B H26F 109.5

loop_
_geom_bond_atom_site_label_1
_geom_bond_atom_site_label_2
_geom_bond_distance
N1A C1A 1.474(5)
N1A C18A 1.475(5)
N1A C6A 1.487(6)
N2A C9A 1.459(5)
N2A C13A 1.479(5)
N2A C10A 1.486(5)
O1A C4A 1.435(5)
O1A C3A 1.441(5)
O2A C12A 1.417(5)
O2A C14A 1.443(5)
O3A C16A 1.215(5)
O4A C7A 1.220(5)
O5A C2A 1.417(5)
O5A C23A 1.460(5)
O6A C11A 1.418(5)
O6A C19A 1.453(5)
C1A C2A 1.540(6)
C1A C5A 1.553(5)
C1A H1A 0.9800
C2A C3A 1.523(6)
C2A H2A 0.9800
C3A C6A 1.518(6)
C3A H3A 0.9800
C4A C5A 1.520(6)
C4A H4A1 0.9700
C4A H4A2 0.9700
C5A C7A 1.528(6)
C5A H5A 0.9800
C6A H6A1 0.9700
C6A H6A2 0.9700
C7A C8A 1.500(5)
C8A C9A 1.522(6)
C8A H8A1 0.9700
C8A H8A2 0.9700
C9A H9A1 0.9700
C9A H9A2 0.9700
C10A C11A 1.523(6)
C10A C15A 1.556(5)
C10A H10A 0.9800
C11A C12A 1.518(6)
C11A H11A 0.9800
C12A C13A 1.530(6)
C12A H12A 0.9800
C13A H13A 0.9700
C13A H13B 0.9700
C14A C15A 1.522(6)
C14A H14A 0.9700
C14A H14B 0.9700
C15A C16A 1.517(6)
C15A H15A 0.9800
C16A C17A 1.519(6)
C17A C18A 1.511(6)
C17A H17A 0.9700
C17A H17B 0.9700
C18A H18A 0.9700
C18A H18B 0.9700
C19A C22A 1.516(7)
C19A C21A 1.523(7)
C19A C20A 1.524(7)
C20A H20A 0.9600
C20A H20B 0.9600
C20A H20C 0.9600
C21A H21A 0.9600
C21A H21B 0.9600
C21A H21C 0.9600
C22A H22A 0.9600
C22A H22B 0.9600
C22A H22C 0.9600
C23A C24A 1.510(7)
C23A C26A 1.522(7)
C23A C25A 1.529(6)
C24A H24A 0.9600
C24A H24B 0.9600
C24A H24C 0.9600
C25A H25A 0.9600
C25A H25B 0.9600
C25A H25C 0.9600
C26A H26A 0.9600
C26A H26B 0.9600
C26A H26C 0.9600
N1B C18B 1.461(5)
N1B C1B 1.472(5)
N1B C6B 1.480(5)
N2B C9B 1.457(5)
N2B C10B 1.479(5)
N2B C13B 1.482(5)
O1B C4B 1.429(5)
O1B C3B 1.432(5)
O2B C12B 1.429(5)
O2B C14B 1.438(5)
O3B C7B 1.216(5)
O4B C16B 1.215(5)
O5B C2B 1.431(5)
O5B C25B 1.466(5)
O6B C11B 1.420(5)
O6B C19B 1.452(5)
C1B C2B 1.521(6)
C1B C5B 1.562(5)
C1B H1B 0.9800
C2B C3B 1.528(6)
C2B H2B 0.9800
C3B C6B 1.529(6)
C3B H3B 0.9800
C4B C5B 1.527(6)
C4B H4B1 0.9700
C4B H4B2 0.9700
C5B C7B 1.515(6)
C5B H5B 0.9800
C6B H6B1 0.9700
C6B H6B2 0.9700
C7B C8B 1.511(6)
C8B C9B 1.516(6)
C8B H8B1 0.9700
C8B H8B2 0.9700
C9B H9B1 0.9700
C9B H9B2 0.9700
C10B C11B 1.529(6)
C10B C15B 1.549(5)
C10B H10B 0.9800
C11B C12B 1.529(6)
C11B H11B 0.9800
C12B C13B 1.537(6)
C12B H12B 0.9800
C13B H13C 0.9700
C13B H13D 0.9700
C14B C15B 1.528(6)
C14B H14C 0.9700
C14B H14D 0.9700
C15B C16B 1.523(6)
C15B H15B 0.9800
C16B C17B 1.510(5)
C17B C18B 1.526(6)
C17B H17C 0.9700
C17B H17D 0.9700
C18B H18C 0.9700
C18B H18D 0.9700
C19B C22B 1.513(6)
C19B C21B 1.517(6)
C19B C20B 1.521(7)
C20B H20D 0.9600
C20B H20E 0.9600
C20B H20F 0.9600
C21B H21D 0.9600
C21B H21E 0.9600
C21B H21F 0.9600
C22B H22D 0.9600
C22B H22E 0.9600
C22B H22F 0.9600
C23B C25B 1.527(6)
C23B H23A 0.9600
C23B H23B 0.9600
C23B H23C 0.9600
C24B C25B 1.520(6)
C24B H24D 0.9600
C24B H24E 0.9600
C24B H24F 0.9600
C25B C26B 1.525(6)
C26B H26D 0.9600
C26B H26E 0.9600
C26B H26F 0.9600
